data_2237100
loop_
_publ_author_name
'Lee, Hon Man'
'Zeng, Jing-Yao'

_publ_section_title
;
 1,3-Bis(2-anilino-2-oxoethyl)-1<i>H</i>-imidazol-3-ium chloride
 dimethylformamide monosolvate
;
_journal_coeditor_code ZS2241
_journal_issue 12
_journal_name_full 'Acta Crystallographica Section E'
_journal_page_first o3286
_journal_paper_doi 10.1107/S1600536812045059
_journal_volume 68
_journal_year 2012
_chemical_formula_iupac 'C19 H19 N4 O2 +, Cl -, C3 H7 N O'
_chemical_formula_moiety 'C19 H19 N4 O2 +, Cl -, C3 H7 N O'
_chemical_formula_sum 'C22 H26 Cl N5 O3'
_chemical_formula_weight 443.93
_chemical_name_systematic
;
1,3-Bis(2-anilino-2-oxoethyl)-1<i>H</i>-imidazol-3-ium chloride
dimethylformamide monosolvate
;
_space_group_IT_number 2
_symmetry_cell_setting triclinic
_symmetry_space_group_name_Hall '-P 1'
_symmetry_space_group_name_H-M 'P -1'
_atom_sites_solution_hydrogens geom
_atom_sites_solution_primary direct
_atom_sites_solution_secondary difmap
_audit_creation_method SHELXL-97
_cell_angle_alpha 109.119(3)
_cell_angle_beta 96.342(3)
_cell_angle_gamma 107.224(3)
_cell_formula_units_Z 2
_cell_length_a 9.2352(5)
_cell_length_b 9.9907(5)
_cell_length_c 14.0805(7)
_cell_measurement_reflns_used 6152
_cell_measurement_temperature 150(2)
_cell_measurement_theta_max 28.3
_cell_measurement_theta_min 2.3
_cell_volume 1141.05(11)
_computing_cell_refinement 'SAINT (Bruker, 2007)'
_computing_data_collection 'APEX2 (Bruker, 2007)'
_computing_data_reduction 'SAINT (Bruker, 2007)'
_computing_molecular_graphics 'SHELXTL (Sheldrick, 2008)'
_computing_publication_material 'DIAMOND (Brandenburg, 2006)'
_computing_structure_refinement 'SHELXTL (Sheldrick, 2008)'
_computing_structure_solution 'SHELXTL (Sheldrick, 2008)'
_diffrn_ambient_temperature 150(2)
_diffrn_measured_fraction_theta_full 0.996
_diffrn_measured_fraction_theta_max 0.996
_diffrn_measurement_device_type 'Bruker SMART APEXII CCD'
_diffrn_measurement_method '\w scans'
_diffrn_radiation_monochromator graphite
_diffrn_radiation_type MoK\a
_diffrn_radiation_wavelength 0.71073
_diffrn_reflns_av_R_equivalents 0.0177
_diffrn_reflns_av_sigmaI/netI 0.0220
_diffrn_reflns_limit_h_max 12
_diffrn_reflns_limit_h_min -12
_diffrn_reflns_limit_k_max 13
_diffrn_reflns_limit_k_min -13
_diffrn_reflns_limit_l_max 17
_diffrn_reflns_limit_l_min -18
_diffrn_reflns_number 13404
_diffrn_reflns_theta_full 28.32
_diffrn_reflns_theta_max 28.32
_diffrn_reflns_theta_min 2.25
_diffrn_standards_number 0
_exptl_absorpt_coefficient_mu 0.200
_exptl_absorpt_correction_T_max 0.9573
_exptl_absorpt_correction_T_min 0.8825
_exptl_absorpt_correction_type multi-scan
_exptl_absorpt_process_details '(SADABS; Sheldrick, 2003)'
_exptl_crystal_colour colourless
_exptl_crystal_density_diffrn 1.292
_exptl_crystal_density_method 'not measured'
_exptl_crystal_description plate
_exptl_crystal_F_000 468
_exptl_crystal_size_max 0.50
_exptl_crystal_size_mid 0.32
_exptl_crystal_size_min 0.22
_refine_diff_density_max 0.270
_refine_diff_density_min -0.199
_refine_ls_extinction_method none
_refine_ls_goodness_of_fit_ref 1.056
_refine_ls_hydrogen_treatment constr
_refine_ls_matrix_type full
_refine_ls_number_parameters 282
_refine_ls_number_reflns 5676
_refine_ls_number_restraints 0
_refine_ls_restrained_S_all 1.056
_refine_ls_R_factor_all 0.0403
_refine_ls_R_factor_gt 0.0334
_refine_ls_shift/su_max 0.002
_refine_ls_shift/su_mean 0.000
_refine_ls_structure_factor_coef Fsqd
_refine_ls_weighting_details 'calc w=1/[\s^2^(Fo^2^)+(0.0418P)^2^+0.3283P] where P=(Fo^2^+2Fc^2^)/3'
_refine_ls_weighting_scheme calc
_refine_ls_wR_factor_gt 0.0867
_refine_ls_wR_factor_ref 0.0906
_reflns_number_gt 4849
_reflns_number_total 5676
_reflns_threshold_expression I>2\s(I)
_cod_data_source_file zs2241.cif
_cod_data_source_block I
_cod_database_code 2237100
_cod_database_fobs_code 2237100

loop_
_symmetry_equiv_pos_as_xyz
'x, y, z'
'-x, -y, -z'

loop_
_atom_site_type_symbol
_atom_site_label
_atom_site_fract_x
_atom_site_fract_y
_atom_site_fract_z
_atom_site_U_iso_or_equiv
_atom_site_adp_type
_atom_site_calc_flag
_atom_site_refinement_flags
_atom_site_occupancy
_atom_site_symmetry_multiplicity
C C1 0.45911(12) 0.71326(12) 0.46996(8) 0.0221(2) Uani d . 1 1
H H1 0.4207 0.7855 0.5108 0.027 Uiso calc R 1 1
C C2 0.47374(13) 0.49834(12) 0.36866(9) 0.0242(2) Uani d . 1 1
H H2 0.4457 0.3943 0.3265 0.029 Uiso calc R 1 1
C C3 0.61439(13) 0.60839(12) 0.39059(9) 0.0242(2) Uani d . 1 1
H H3 0.7040 0.5962 0.3672 0.029 Uiso calc R 1 1
C C6 0.96547(12) 1.12971(12) 0.77366(9) 0.0242(2) Uani d . 1 1
C C7 0.99535(14) 1.04413(14) 0.82886(10) 0.0310(3) Uani d . 1 1
H H7 0.9590 0.9368 0.7969 0.037 Uiso calc R 1 1
C C8 1.07892(16) 1.11709(17) 0.93125(11) 0.0392(3) Uani d . 1 1
H H8 1.1012 1.0590 0.9686 0.047 Uiso calc R 1 1
C C9 1.12987(17) 1.27310(18) 0.97937(11) 0.0438(3) Uani d . 1 1
H H9 1.1858 1.3219 1.0495 0.053 Uiso calc R 1 1
C C10 1.09870(18) 1.35748(16) 0.92440(12) 0.0443(3) Uani d . 1 1
H H10 1.1332 1.4646 0.9573 0.053 Uiso calc R 1 1
C C11 1.01746(15) 1.28717(14) 0.82159(11) 0.0334(3) Uani d . 1 1
H H11 0.9975 1.3460 0.7842 0.040 Uiso calc R 1 1
C C12 0.21858(12) 0.48847(12) 0.42117(9) 0.0228(2) Uani d . 1 1
H H12A 0.1854 0.5583 0.4746 0.027 Uiso calc R 1 1
H H12B 0.2138 0.4004 0.4401 0.027 Uiso calc R 1 1
C C13 0.10731(13) 0.43442(12) 0.31724(9) 0.0229(2) Uani d . 1 1
C C14 -0.17305(13) 0.28559(12) 0.23667(9) 0.0265(2) Uani d . 1 1
C C15 -0.17370(16) 0.27958(17) 0.13651(11) 0.0406(3) Uani d . 1 1
H H15 -0.0785 0.3132 0.1169 0.049 Uiso calc R 1 1
C C16 -0.31538(19) 0.2237(2) 0.06535(13) 0.0543(4) Uani d . 1 1
H H16 -0.3164 0.2187 -0.0033 0.065 Uiso calc R 1 1
C C17 -0.45506(17) 0.17540(18) 0.09346(14) 0.0509(4) Uani d . 1 1
H H17 -0.5511 0.1409 0.0450 0.061 Uiso calc R 1 1
C C18 -0.45412(16) 0.17760(16) 0.19224(13) 0.0438(3) Uani d . 1 1
H H18 -0.5495 0.1416 0.2111 0.053 Uiso calc R 1 1
C C19 -0.31349(15) 0.23256(15) 0.26377(11) 0.0350(3) Uani d . 1 1
H H19 -0.3130 0.2340 0.3316 0.042 Uiso calc R 1 1
C C20 0.72883(13) 0.88905(12) 0.50232(9) 0.0242(2) Uani d . 1 1
H H20A 0.6916 0.9693 0.4951 0.029 Uiso calc R 1 1
H H20B 0.8162 0.8883 0.4675 0.029 Uiso calc R 1 1
C C21 0.78517(12) 0.92260(12) 0.61644(9) 0.0224(2) Uani d . 1 1
C C22 0.33318(17) 0.13837(18) 0.76265(14) 0.0485(4) Uani d . 1 1
H H22A 0.2929 0.0459 0.7000 0.073 Uiso calc R 1 1
H H22B 0.2750 0.2049 0.7590 0.073 Uiso calc R 1 1
H H22C 0.3210 0.1118 0.8232 0.073 Uiso calc R 1 1
C C23 0.57161(19) 0.36610(16) 0.85242(11) 0.0437(3) Uani d . 1 1
H H23A 0.6817 0.4056 0.8512 0.066 Uiso calc R 1 1
H H23B 0.5633 0.3596 0.9197 0.066 Uiso calc R 1 1
H H23C 0.5201 0.4341 0.8410 0.066 Uiso calc R 1 1
C C24 0.57427(14) 0.15345(14) 0.70631(10) 0.0287(2) Uani d . 1 1
H H24 0.6815 0.2093 0.7163 0.034 Uiso calc R 1 1
Cl Cl1 0.04385(3) 0.75405(3) 0.48455(2) 0.02976(8) Uani d . 1 1
N N1 0.60237(11) 0.74204(10) 0.45370(7) 0.02214(19) Uani d . 1 1
N N2 0.37871(10) 0.56600(10) 0.41932(7) 0.02100(18) Uani d . 1 1
N N4 -0.03447(11) 0.33950(11) 0.31377(7) 0.0248(2) Uani d . 1 1
H H4 -0.0412 0.3078 0.3651 0.030 Uiso calc R 1 1
N N5 0.89023(11) 1.06440(10) 0.66757(7) 0.02343(19) Uani d . 1 1
H H5 0.9141 1.1215 0.6314 0.028 Uiso calc R 1 1
N N6 0.49695(12) 0.21613(12) 0.77134(8) 0.0311(2) Uani d . 1 1
O O1 0.14435(10) 0.47707(10) 0.24851(7) 0.0329(2) Uani d . 1 1
O O3 0.73894(10) 0.82875(9) 0.65467(7) 0.02789(18) Uani d . 1 1
O O4 0.51865(11) 0.02961(10) 0.63458(7) 0.0347(2) Uani d . 1 1

loop_
_atom_site_aniso_label
_atom_site_aniso_U_11
_atom_site_aniso_U_22
_atom_site_aniso_U_33
_atom_site_aniso_U_12
_atom_site_aniso_U_13
_atom_site_aniso_U_23
C1 0.0213(5) 0.0193(5) 0.0242(5) 0.0060(4) 0.0035(4) 0.0081(4)
C2 0.0243(5) 0.0198(5) 0.0264(5) 0.0085(4) 0.0042(4) 0.0062(4)
C3 0.0232(5) 0.0231(5) 0.0267(5) 0.0097(4) 0.0048(4) 0.0087(4)
C6 0.0173(5) 0.0235(5) 0.0273(5) 0.0039(4) 0.0055(4) 0.0070(4)
C7 0.0268(6) 0.0288(6) 0.0323(6) 0.0009(5) 0.0044(5) 0.0139(5)
C8 0.0329(7) 0.0482(8) 0.0321(7) 0.0020(6) 0.0057(5) 0.0214(6)
C9 0.0382(7) 0.0515(8) 0.0258(6) 0.0051(6) 0.0045(6) 0.0054(6)
C10 0.0399(8) 0.0323(7) 0.0411(8) 0.0093(6) 0.0010(6) -0.0047(6)
C11 0.0283(6) 0.0246(6) 0.0396(7) 0.0089(5) 0.0014(5) 0.0050(5)
C12 0.0187(5) 0.0229(5) 0.0255(5) 0.0043(4) 0.0038(4) 0.0104(4)
C13 0.0212(5) 0.0213(5) 0.0253(5) 0.0067(4) 0.0043(4) 0.0088(4)
C14 0.0214(5) 0.0226(5) 0.0304(6) 0.0050(4) 0.0018(4) 0.0073(4)
C15 0.0293(7) 0.0486(8) 0.0348(7) 0.0011(6) 0.0003(5) 0.0180(6)
C16 0.0431(9) 0.0620(10) 0.0418(8) 0.0000(7) -0.0096(7) 0.0227(8)
C17 0.0296(7) 0.0474(8) 0.0568(10) 0.0047(6) -0.0129(7) 0.0117(7)
C18 0.0218(6) 0.0399(7) 0.0531(9) 0.0055(5) 0.0044(6) 0.0034(6)
C19 0.0253(6) 0.0346(6) 0.0349(7) 0.0051(5) 0.0076(5) 0.0051(5)
C20 0.0208(5) 0.0186(5) 0.0282(5) 0.0016(4) 0.0032(4) 0.0083(4)
C21 0.0173(5) 0.0197(5) 0.0289(5) 0.0056(4) 0.0048(4) 0.0086(4)
C22 0.0321(7) 0.0494(8) 0.0585(10) 0.0109(6) 0.0224(7) 0.0128(7)
C23 0.0502(9) 0.0397(7) 0.0298(7) 0.0094(6) 0.0076(6) 0.0054(6)
C24 0.0228(5) 0.0331(6) 0.0324(6) 0.0101(5) 0.0065(5) 0.0147(5)
Cl1 0.03040(15) 0.02890(14) 0.03696(16) 0.01106(11) 0.01239(12) 0.01916(12)
N1 0.0201(4) 0.0190(4) 0.0248(4) 0.0049(3) 0.0028(4) 0.0078(4)
N2 0.0188(4) 0.0193(4) 0.0235(4) 0.0056(3) 0.0025(3) 0.0082(3)
N4 0.0207(5) 0.0260(4) 0.0253(5) 0.0036(4) 0.0030(4) 0.0117(4)
N5 0.0212(4) 0.0192(4) 0.0275(5) 0.0028(3) 0.0034(4) 0.0103(4)
N6 0.0268(5) 0.0322(5) 0.0307(5) 0.0083(4) 0.0082(4) 0.0090(4)
O1 0.0255(4) 0.0406(5) 0.0300(4) 0.0028(4) 0.0039(3) 0.0189(4)
O3 0.0264(4) 0.0218(4) 0.0321(4) 0.0024(3) 0.0044(3) 0.0122(3)
O4 0.0314(5) 0.0316(4) 0.0381(5) 0.0131(4) 0.0075(4) 0.0078(4)

loop_
_atom_type_symbol
_atom_type_description
_atom_type_scat_dispersion_real
_atom_type_scat_dispersion_imag
_atom_type_scat_source
C C 0.0033 0.0016 'International Tables Vol C Tables 4.2.6.8 and 6.1.1.4'
H H 0.0000 0.0000 'International Tables Vol C Tables 4.2.6.8 and 6.1.1.4'
N N 0.0061 0.0033 'International Tables Vol C Tables 4.2.6.8 and 6.1.1.4'
O O 0.0106 0.0060 'International Tables Vol C Tables 4.2.6.8 and 6.1.1.4'
Cl Cl 0.1484 0.1585 'International Tables Vol C Tables 4.2.6.8 and 6.1.1.4'

loop_
_geom_angle_atom_site_label_1
_geom_angle_atom_site_label_2
_geom_angle_atom_site_label_3
_geom_angle
N1 C1 N2 108.43(9)
N1 C1 H1 125.8
N2 C1 H1 125.8
C3 C2 N2 107.04(9)
C3 C2 H2 126.5
N2 C2 H2 126.5
C2 C3 N1 106.80(10)
C2 C3 H3 126.6
N1 C3 H3 126.6
C7 C6 C11 119.90(11)
C7 C6 N5 122.69(10)
C11 C6 N5 117.33(11)
C8 C7 C6 119.49(12)
C8 C7 H7 120.3
C6 C7 H7 120.3
C9 C8 C7 120.86(13)
C9 C8 H8 119.6
C7 C8 H8 119.6
C8 C9 C10 119.40(13)
C8 C9 H9 120.3
C10 C9 H9 120.3
C9 C10 C11 120.73(13)
C9 C10 H10 119.6
C11 C10 H10 119.6
C10 C11 C6 119.62(13)
C10 C11 H11 120.2
C6 C11 H11 120.2
N2 C12 C13 111.82(9)
N2 C12 H12A 109.3
C13 C12 H12A 109.3
N2 C12 H12B 109.3
C13 C12 H12B 109.3
H12A C12 H12B 107.9
O1 C13 N4 126.11(11)
O1 C13 C12 122.49(10)
N4 C13 C12 111.38(9)
C15 C14 C19 119.73(12)
C15 C14 N4 123.11(11)
C19 C14 N4 117.14(11)
C14 C15 C16 119.31(14)
C14 C15 H15 120.3
C16 C15 H15 120.3
C17 C16 C15 120.81(15)
C17 C16 H16 119.6
C15 C16 H16 119.6
C18 C17 C16 119.81(14)
C18 C17 H17 120.1
C16 C17 H17 120.1
C17 C18 C19 119.86(14)
C17 C18 H18 120.1
C19 C18 H18 120.1
C18 C19 C14 120.44(13)
C18 C19 H19 119.8
C14 C19 H19 119.8
N1 C20 C21 110.01(9)
N1 C20 H20A 109.7
C21 C20 H20A 109.7
N1 C20 H20B 109.7
C21 C20 H20B 109.7
H20A C20 H20B 108.2
O3 C21 N5 125.42(11)
O3 C21 C20 122.24(10)
N5 C21 C20 112.34(9)
N6 C22 H22A 109.5
N6 C22 H22B 109.5
H22A C22 H22B 109.5
N6 C22 H22C 109.5
H22A C22 H22C 109.5
H22B C22 H22C 109.5
N6 C23 H23A 109.5
N6 C23 H23B 109.5
H23A C23 H23B 109.5
N6 C23 H23C 109.5
H23A C23 H23C 109.5
H23B C23 H23C 109.5
O4 C24 N6 125.49(12)
O4 C24 H24 117.3
N6 C24 H24 117.3
C1 N1 C3 108.89(9)
C1 N1 C20 124.81(9)
C3 N1 C20 126.11(10)
C1 N2 C2 108.84(9)
C1 N2 C12 125.25(9)
C2 N2 C12 125.86(9)
C13 N4 C14 127.22(10)
C13 N4 H4 116.4
C14 N4 H4 116.4
C21 N5 C6 126.27(9)
C21 N5 H5 116.9
C6 N5 H5 116.9
C24 N6 C22 121.12(11)
C24 N6 C23 121.65(11)
C22 N6 C23 117.22(12)

loop_
_geom_bond_atom_site_label_1
_geom_bond_atom_site_label_2
_geom_bond_distance
C1 N1 1.3306(14)
C1 N2 1.3316(13)
C1 H1 0.9500
C2 C3 1.3545(16)
C2 N2 1.3819(14)
C2 H2 0.9500
C3 N1 1.3846(14)
C3 H3 0.9500
C6 C7 1.3924(17)
C6 C11 1.3951(16)
C6 N5 1.4155(15)
C7 C8 1.3922(18)
C7 H7 0.9500
C8 C9 1.383(2)
C8 H8 0.9500
C9 C10 1.384(2)
C9 H9 0.9500
C10 C11 1.391(2)
C10 H10 0.9500
C11 H11 0.9500
C12 N2 1.4598(14)
C12 C13 1.5201(15)
C12 H12A 0.9900
C12 H12B 0.9900
C13 O1 1.2215(14)
C13 N4 1.3550(14)
C14 C15 1.3912(18)
C14 C19 1.3939(17)
C14 N4 1.4172(14)
C15 C16 1.392(2)
C15 H15 0.9500
C16 C17 1.387(2)
C16 H16 0.9500
C17 C18 1.383(2)
C17 H17 0.9500
C18 C19 1.3889(19)
C18 H18 0.9500
C19 H19 0.9500
C20 N1 1.4624(13)
C20 C21 1.5245(16)
C20 H20A 0.9900
C20 H20B 0.9900
C21 O3 1.2229(13)
C21 N5 1.3529(14)
C22 N6 1.4515(17)
C22 H22A 0.9800
C22 H22B 0.9800
C22 H22C 0.9800
C23 N6 1.4552(17)
C23 H23A 0.9800
C23 H23B 0.9800
C23 H23C 0.9800
C24 O4 1.2268(15)
C24 N6 1.3319(16)
C24 H24 0.9500
N4 H4 0.8800
N5 H5 0.8800

loop_
_geom_hbond_atom_site_label_D
_geom_hbond_atom_site_label_H
_geom_hbond_atom_site_label_A
_geom_hbond_site_symmetry_A
_geom_hbond_distance_DH
_geom_hbond_distance_HA
_geom_hbond_distance_DA
_geom_hbond_angle_DHA
_geom_hbond_publ_flag
N4 H4 Cl1 2_566 0.88 2.39 3.2696(10) 174 yes
N5 H5 Cl1 2_676 0.88 2.35 3.2292(10) 172 yes
C1 H1 O4 1_565 0.95 2.32 3.0910(14) 138 yes
C2 H2 O3 2_666 0.95 2.49 3.1619(13) 128 yes
C12 H12A Cl1 . 0.99 2.63 3.4269(12) 137 yes
C12 H12B O3 2_666 0.99 2.44 3.1544(14) 129 yes
C20 H20A O4 2_666 0.99 2.52 3.2790(15) 133 yes
C23 H23A O1 2_666 0.98 2.53 3.3472(18) 141 yes
C22 H22A O4 . 0.98 2.40 2.8049(18) 104 no
C15 H15 O1 . 0.95 2.35 2.9178(16) 118 no
C7 H7 O3 . 0.95 2.39 2.9147(15) 115 no

loop_
_cod_related_entry_id
_cod_related_entry_database
_cod_related_entry_code
1 ChemSpider 30658268
